data_4508851
loop_
_publ_author_name
'Vigo, Ludmila'
'Risto, Maarit'
'Jahr, Esther M.'
'Bajorek, Tom'
'Oilunkaniemi, Raija'
'Laitinen, Risto S.'
'Lahtinen, Manu'
'Ahlgr\'en, Markku'

_publ_section_title
;
 Isomerism in [MCl2(ERR&#x2018;)2] (M = Pd, Pt; E = S, Se; R, R&#x2018; =
 Me, Ph)
;
_journal_issue 10
_journal_name_full 'Crystal Growth &amp; Design'
_journal_page_first 2376
_journal_paper_doi 10.1021/cg060348r
_journal_volume 6
_journal_year 2006
_chemical_formula_sum 'C14 H16 Cl2 Pd S2'
_chemical_formula_weight 425.69
_chemical_name_systematic
;
 ?
;
_space_group_IT_number 2
_symmetry_space_group_name_Hall '-P 1'
_symmetry_space_group_name_H-M 'P -1'
_atom_sites_solution_hydrogens geom
_atom_sites_solution_primary direct
_atom_sites_solution_secondary difmap
_audit_creation_method SHELXL-97
_cell_angle_alpha 87.86(3)
_cell_angle_beta 71.44(3)
_cell_angle_gamma 65.78(3)
_cell_formula_units_Z 1
_cell_length_a 6.8454(14)
_cell_length_b 7.9258(16)
_cell_length_c 8.5633(17)
_cell_measurement_temperature 150(2)
_cell_volume 399.33(19)
_computing_cell_refinement 'DENZO-SMN (Otwinowski & Minor, 1997)'
_computing_data_collection 'KappaCCD Server Software (Bruker-Nonius, 2002)'
_computing_data_reduction DENZO-SMN
_computing_molecular_graphics 'DIAMOND (Branderburg & Berndt, 1999)'
_computing_publication_material 'WinGX (Farrugia, 1999)'
_computing_structure_refinement 'SHELXL-97 (Sheldrick, 1997)'
_computing_structure_solution 'SHELXL-97 (Sheldrick, 1997)'
_diffrn_ambient_temperature 150(2)
_diffrn_measured_fraction_theta_full 0.991
_diffrn_measured_fraction_theta_max 0.991
_diffrn_measurement_device_type 'Bruker Nonius kappaccd'
_diffrn_radiation_monochromator graphite
_diffrn_radiation_source 'fine-focus sealed tube'
_diffrn_radiation_type MoK\a
_diffrn_radiation_wavelength 0.71073
_diffrn_reflns_av_R_equivalents 0.0367
_diffrn_reflns_av_sigmaI/netI 0.0343
_diffrn_reflns_limit_h_max 8
_diffrn_reflns_limit_h_min -8
_diffrn_reflns_limit_k_max 9
_diffrn_reflns_limit_k_min -10
_diffrn_reflns_limit_l_max 10
_diffrn_reflns_limit_l_min -11
_diffrn_reflns_number 4809
_diffrn_reflns_theta_full 27.47
_diffrn_reflns_theta_max 27.47
_diffrn_reflns_theta_min 2.52
_exptl_absorpt_coefficient_mu 1.741
_exptl_absorpt_correction_T_max 0.7803
_exptl_absorpt_correction_T_min 0.6701
_exptl_absorpt_correction_type psi-scan
_exptl_crystal_colour yellow
_exptl_crystal_density_diffrn 1.770
_exptl_crystal_density_method 'not measured'
_exptl_crystal_description block
_exptl_crystal_F_000 212
_exptl_crystal_size_max 0.25
_exptl_crystal_size_mid 0.25
_exptl_crystal_size_min 0.15
_refine_diff_density_max 0.462
_refine_diff_density_min -0.770
_refine_diff_density_rms 0.072
_refine_ls_extinction_coef 0.015(2)
_refine_ls_extinction_expression Fc^*^=kFc[1+0.001xFc^2^\l^3^/sin(2\q)]^-1/4^
_refine_ls_extinction_method SHELXL
_refine_ls_goodness_of_fit_ref 1.114
_refine_ls_hydrogen_treatment mixed
_refine_ls_matrix_type full
_refine_ls_number_parameters 90
_refine_ls_number_reflns 1809
_refine_ls_number_restraints 0
_refine_ls_restrained_S_all 1.114
_refine_ls_R_factor_all 0.0206
_refine_ls_R_factor_gt 0.0192
_refine_ls_shift/su_max 0.001
_refine_ls_shift/su_mean 0.000
_refine_ls_structure_factor_coef Fsqd
_refine_ls_weighting_details 'calc w=1/[\s^2^(Fo^2^)+(0.0000P)^2^+0.2000P] where P=(Fo^2^+2Fc^2^)/3'
_refine_ls_weighting_scheme calc
_refine_ls_wR_factor_gt 0.0469
_refine_ls_wR_factor_ref 0.0477
_reflns_number_gt 1732
_reflns_number_total 1809
_reflns_threshold_expression >2sigma(I)
_cod_data_source_file cg060348rsup4.cif
_cod_data_source_block pdoya
_cod_depositor_comments
;
The following automatic conversions were performed:

'_exptl_absorpt_correction_type' value 'Psi-scan' changed to
'psi-scan' according to
/home/saulius/struct/CIF-dictionaries/cif_core.dic dictionary named
'cif_core.dic' version 2.4.2 from 2011-04-26.

Automatic conversion script
Id: cif_fix_values 1891 2012-01-12 08:04:46Z andrius 
;
_cod_original_cell_volume 399.35(14)
_cod_database_code 4508851

loop_
_symmetry_equiv_pos_as_xyz
'x, y, z'
'-x, -y, -z'

loop_
_atom_site_label
_atom_site_type_symbol
_atom_site_fract_x
_atom_site_fract_y
_atom_site_fract_z
_atom_site_U_iso_or_equiv
_atom_site_adp_type
_atom_site_occupancy
_atom_site_symmetry_multiplicity
_atom_site_calc_flag
_atom_site_refinement_flags
Pd Pd 0.5000 0.5000 0.0000 0.01523(9) Uani 1 2 d S
Cl1 Cl 0.87945(8) 0.34792(7) -0.14733(6) 0.02764(13) Uani 1 1 d .
S1 S 0.54181(8) 0.42189(6) 0.25470(5) 0.02008(12) Uani 1 1 d .
C1 C 0.4715(3) 0.2270(2) 0.2855(2) 0.0173(3) Uani 1 1 d .
C2 C 0.2947(3) 0.2382(3) 0.4271(2) 0.0199(4) Uani 1 1 d .
H2 H 0.2156 0.3463 0.5048 0.024 Uiso 1 1 calc R
C3 C 0.2350(3) 0.0889(3) 0.4536(2) 0.0226(4) Uani 1 1 d .
H3 H 0.1150 0.0943 0.5502 0.027 Uiso 1 1 calc R
C4 C 0.3506(3) -0.0678(3) 0.3390(2) 0.0238(4) Uani 1 1 d .
H4 H 0.3082 -0.1689 0.3567 0.029 Uiso 1 1 calc R
C5 C 0.5277(4) -0.0777(3) 0.1987(2) 0.0242(4) Uani 1 1 d .
H5 H 0.6073 -0.1861 0.1214 0.029 Uiso 1 1 calc R
C6 C 0.5892(3) 0.0699(3) 0.1708(2) 0.0219(4) Uani 1 1 d .
H6 H 0.7101 0.0636 0.0745 0.026 Uiso 1 1 calc R
C7 C 0.8367(4) 0.3161(3) 0.2402(3) 0.0330(5) Uani 1 1 d .
H7A H 0.8491 0.2727 0.3468 0.050 Uiso 1 1 calc R
H7B H 0.9009 0.4077 0.2121 0.050 Uiso 1 1 calc R
H7C H 0.9204 0.2102 0.1540 0.050 Uiso 1 1 calc R

loop_
_atom_site_aniso_label
_atom_site_aniso_U_11
_atom_site_aniso_U_22
_atom_site_aniso_U_33
_atom_site_aniso_U_23
_atom_site_aniso_U_13
_atom_site_aniso_U_12
Pd 0.01734(13) 0.01416(12) 0.01558(12) 0.00245(7) -0.00439(8) -0.00882(9)
Cl1 0.0182(2) 0.0324(3) 0.0259(2) -0.00024(19) -0.00166(18) -0.0084(2)
S1 0.0288(3) 0.0190(2) 0.0186(2) 0.00463(17) -0.01027(19) -0.0144(2)
C1 0.0218(9) 0.0167(9) 0.0182(8) 0.0054(6) -0.0103(7) -0.0103(8)
C2 0.0193(9) 0.0203(9) 0.0193(8) 0.0018(7) -0.0069(7) -0.0072(8)
C3 0.0198(9) 0.0267(10) 0.0234(9) 0.0070(7) -0.0068(7) -0.0124(8)
C4 0.0265(10) 0.0211(9) 0.0314(10) 0.0084(8) -0.0140(8) -0.0144(8)
C5 0.0305(11) 0.0186(9) 0.0242(9) 0.0000(7) -0.0102(8) -0.0099(8)
C6 0.0258(10) 0.0209(9) 0.0175(8) 0.0021(7) -0.0045(7) -0.0104(8)
C7 0.0351(12) 0.0435(13) 0.0381(11) 0.0178(10) -0.0235(10) -0.0259(11)

loop_
_atom_type_symbol
_atom_type_description
_atom_type_scat_dispersion_real
_atom_type_scat_dispersion_imag
_atom_type_scat_source
C C 0.0033 0.0016 'International Tables Vol C Tables 4.2.6.8 and 6.1.1.4'
H H 0.0000 0.0000 'International Tables Vol C Tables 4.2.6.8 and 6.1.1.4'
S S 0.1246 0.1234 'International Tables Vol C Tables 4.2.6.8 and 6.1.1.4'
Cl Cl 0.1484 0.1585 'International Tables Vol C Tables 4.2.6.8 and 6.1.1.4'
Pd Pd -0.9988 1.0072 'International Tables Vol C Tables 4.2.6.8 and 6.1.1.4'

loop_
_geom_angle_atom_site_label_1
_geom_angle_atom_site_label_2
_geom_angle_atom_site_label_3
_geom_angle
_geom_angle_site_symmetry_1
_geom_angle_site_symmetry_3
Cl1 Pd Cl1 180.0 2_665 .
Cl1 Pd S1 94.80(4) 2_665 2_665
Cl1 Pd S1 85.20(4) . 2_665
Cl1 Pd S1 85.20(4) 2_665 .
Cl1 Pd S1 94.80(4) . .
S1 Pd S1 180.00(2) 2_665 .
C1 S1 C7 101.37(10) . .
C1 S1 Pd 102.47(6) . .
C7 S1 Pd 111.62(8) . .
C2 C1 C6 121.18(16) . .
C2 C1 S1 117.88(14) . .
C6 C1 S1 120.94(14) . .
C1 C2 C3 119.07(17) . .
C1 C2 H2 120.5 . .
C3 C2 H2 120.5 . .
C4 C3 C2 120.05(17) . .
C4 C3 H3 120.0 . .
C2 C3 H3 120.0 . .
C5 C4 C3 120.34(17) . .
C5 C4 H4 119.8 . .
C3 C4 H4 119.8 . .
C4 C5 C6 120.27(18) . .
C4 C5 H5 119.9 . .
C6 C5 H5 119.9 . .
C5 C6 C1 119.09(17) . .
C5 C6 H6 120.5 . .
C1 C6 H6 120.5 . .
S1 C7 H7A 109.5 . .
S1 C7 H7B 109.5 . .
H7A C7 H7B 109.5 . .
S1 C7 H7C 109.5 . .
H7A C7 H7C 109.5 . .
H7B C7 H7C 109.5 . .

loop_
_geom_bond_atom_site_label_1
_geom_bond_atom_site_label_2
_geom_bond_distance
_geom_bond_site_symmetry_2
Pd Cl1 2.2914(12) 2_665
Pd Cl1 2.2914(12) .
Pd S1 2.3180(7) 2_665
Pd S1 2.3180(7) .
S1 C1 1.7848(17) .
S1 C7 1.804(2) .
C1 C2 1.389(3) .
C1 C6 1.389(3) .
C2 C3 1.392(3) .
C2 H2 0.9500 .
C3 C4 1.386(3) .
C3 H3 0.9500 .
C4 C5 1.386(3) .
C4 H4 0.9500 .
C5 C6 1.386(3) .
C5 H5 0.9500 .
C6 H6 0.9500 .
C7 H7A 0.9800 .
C7 H7B 0.9800 .
C7 H7C 0.9800 .
